data_4331041
loop_
_publ_author_name
'Mark Irwin'
'Laurence R. Doyle'
'Tobias Kr\"amer'
'Radovan Herchel'
'John E. McGrady'
'Jose M. Goicoechea'

_publ_contact_author
;
 Dr. J. M. Goicoechea           
 Chemistry Research Laboratory
 University of Oxford
 Mansfield Road
 Oxford
 OX1 3TA
 UK
;
_publ_contact_author_email jose.goicoechea@chem.ox.ac.uk
_publ_contact_author_fax '+44 1865 272690'
_publ_contact_author_phone '+44 1865 275961'
_publ_section_title
;
 A Homologous Series of First-Row Transition-Metal Complexes of
 2,2'-Bipyridine and their Ligand Radical Derivatives: Trends in
 Structure, Magnetism, and Bonding
;
_journal_name_full 'Inorganic Chemistry'
_journal_page_first 12301
_journal_page_last 12312
_journal_paper_doi 10.1021/ic301587f
_journal_volume 51
_journal_year 2012
_chemical_formula_moiety 'C28 H30 Cr N2, C24 H32 K O7, 2(C4 H8 O)'
_chemical_formula_sum 'C60 H78 Cr K N2 O9'
_chemical_formula_weight 1062.34
_chemical_name_systematic
; 
[K(dibenzo-18-crown-6)THF][Cr(2,2'-bipy)(Mes)2]*2THF
;
_space_group_IT_number 14
_symmetry_cell_setting monoclinic
_symmetry_space_group_name_Hall '-P 2ybc'
_symmetry_space_group_name_H-M 'P 1 21/c 1'
_atom_sites_solution_hydrogens geom
_atom_sites_solution_primary direct
_atom_sites_solution_secondary difmap
_audit_creation_method SHELXL-97
_cell_angle_alpha 90.00
_cell_angle_beta 107.5610(10)
_cell_angle_gamma 90.00
_cell_formula_units_Z 4
_cell_length_a 14.2207(2)
_cell_length_b 13.7416(2)
_cell_length_c 29.9804(5)
_cell_measurement_reflns_used 83176
_cell_measurement_temperature 150(2)
_cell_measurement_theta_max 25.682
_cell_measurement_theta_min 5.097
_cell_volume 5585.59(15)
_computing_cell_refinement
;
KappaCCD software "DENZO" (Otwinowski & Minor, 1996)
;
_computing_data_collection
;
KappaCCD software "Collect" (Nonius, 2000)
;
_computing_data_reduction
;
KappaCCD software "DENZO" (Otwinowski & Minor, 1996)
;
_computing_molecular_graphics 'WinGX (Farrugia, 2005)'
_computing_publication_material 'XCIF (Sheldrick, 2001)'
_computing_structure_refinement 'SHELXL-97 (Sheldrick, 1997)'
_computing_structure_solution 'SHELXS-97 (Sheldrick, 1990)'
_diffrn_ambient_temperature 150(2)
_diffrn_measured_fraction_theta_full 0.990
_diffrn_measured_fraction_theta_max 0.990
_diffrn_measurement_device_type 'Nonius KappaCCD'
_diffrn_measurement_method 'omega scans'
_diffrn_radiation_monochromator graphite
_diffrn_radiation_source 'fine-focus sealed tube'
_diffrn_radiation_type MoK\a
_diffrn_radiation_wavelength 0.71073
_diffrn_reflns_av_R_equivalents 0.0399
_diffrn_reflns_av_sigmaI/netI 0.0602
_diffrn_reflns_limit_h_max 16
_diffrn_reflns_limit_h_min -16
_diffrn_reflns_limit_k_max 16
_diffrn_reflns_limit_k_min -16
_diffrn_reflns_limit_l_max 35
_diffrn_reflns_limit_l_min -35
_diffrn_reflns_number 18045
_diffrn_reflns_theta_full 25.00
_diffrn_reflns_theta_max 25.00
_diffrn_reflns_theta_min 5.13
_exptl_absorpt_coefficient_mu 0.337
_exptl_absorpt_correction_T_max 0.9834
_exptl_absorpt_correction_T_min 0.8497
_exptl_absorpt_correction_type multi-scan
_exptl_absorpt_process_details 'DENZO/SCALEPACK (Otwinowski & Minor, 1997)'
_exptl_crystal_colour purple
_exptl_crystal_density_diffrn 1.263
_exptl_crystal_description plate
_exptl_crystal_F_000 2268
_exptl_crystal_size_max 0.50
_exptl_crystal_size_mid 0.44
_exptl_crystal_size_min 0.05
_refine_diff_density_max 0.277
_refine_diff_density_min -0.338
_refine_diff_density_rms 0.050
_refine_ls_extinction_method none
_refine_ls_goodness_of_fit_ref 0.996
_refine_ls_hydrogen_treatment constr
_refine_ls_matrix_type full
_refine_ls_number_parameters 695
_refine_ls_number_reflns 9745
_refine_ls_number_restraints 36
_refine_ls_restrained_S_all 1.013
_refine_ls_R_factor_all 0.0889
_refine_ls_R_factor_gt 0.0504
_refine_ls_shift/su_max 0.016
_refine_ls_shift/su_mean 0.001
_refine_ls_structure_factor_coef Fsqd
_refine_ls_weighting_details 'calc w=1/[\s^2^(Fo^2^)+(0.0556P)^2^+2.9633P] where P=(Fo^2^+2Fc^2^)/3'
_refine_ls_weighting_scheme calc
_refine_ls_wR_factor_gt 0.1128
_refine_ls_wR_factor_ref 0.1246
_reflns_number_gt 6655
_reflns_number_total 9745
_reflns_threshold_expression >2\s(I)
_cod_data_source_file ic301587f_si_002_4.cif
_cod_data_source_block 1-
_cod_original_sg_symbol_Hall '-P 2ybc '
_cod_database_code 4331041

loop_
_symmetry_equiv_pos_as_xyz
'x, y, z'
'-x, y+1/2, -z+1/2'
'-x, -y, -z'
'x, -y-1/2, z-1/2'

loop_
_atom_site_label
_atom_site_type_symbol
_atom_site_fract_x
_atom_site_fract_y
_atom_site_fract_z
_atom_site_U_iso_or_equiv
_atom_site_adp_type
_atom_site_occupancy
_atom_site_symmetry_multiplicity
_atom_site_calc_flag
_atom_site_refinement_flags
_atom_site_disorder_assembly
_atom_site_disorder_group
Cr1 Cr 0.26443(3) 0.87348(3) 0.811768(16) 0.03353(14) Uani 1 1 d . . .
N1 N 0.31575(15) 0.86865(17) 0.88359(8) 0.0350(5) Uani 1 1 d . . .
N2 N 0.23835(16) 1.01350(16) 0.83106(8) 0.0369(6) Uani 1 1 d . . .
C1 C 0.3553(2) 0.7896(2) 0.91027(11) 0.0427(7) Uani 1 1 d . . .
H1 H 0.3504 0.7283 0.8950 0.051 Uiso 1 1 calc R . .
C2 C 0.4010(2) 0.7924(3) 0.95702(11) 0.0491(8) Uani 1 1 d . . .
H2 H 0.4264 0.7349 0.9739 0.059 Uiso 1 1 calc R . .
C3 C 0.4098(2) 0.8834(3) 0.97987(12) 0.0532(9) Uani 1 1 d . . .
H3 H 0.4439 0.8884 1.0123 0.064 Uiso 1 1 calc R . .
C4 C 0.3692(2) 0.9638(3) 0.95503(11) 0.0468(8) Uani 1 1 d . . .
H4 H 0.3740 1.0247 0.9705 0.056 Uiso 1 1 calc R . .
C5 C 0.32019(19) 0.9579(2) 0.90683(10) 0.0390(7) Uani 1 1 d . . .
C6 C 0.2722(2) 1.0354(2) 0.87805(11) 0.0398(7) Uani 1 1 d . . .
C7 C 0.2522(2) 1.1284(2) 0.89398(13) 0.0522(9) Uani 1 1 d . . .
H7 H 0.2796 1.1450 0.9261 0.063 Uiso 1 1 calc R . .
C8 C 0.1946(3) 1.1937(2) 0.86409(14) 0.0629(10) Uani 1 1 d . . .
H8 H 0.1796 1.2547 0.8752 0.075 Uiso 1 1 calc R . .
C9 C 0.1579(3) 1.1698(2) 0.81684(13) 0.0578(9) Uani 1 1 d . . .
H9 H 0.1162 1.2136 0.7952 0.069 Uiso 1 1 calc R . .
C10 C 0.1830(2) 1.0820(2) 0.80238(12) 0.0468(8) Uani 1 1 d . . .
H10 H 0.1600 1.0679 0.7699 0.056 Uiso 1 1 calc R . .
C11 C 0.25941(19) 0.7198(2) 0.80568(9) 0.0348(6) Uani 1 1 d . . .
C12 C 0.3381(2) 0.6603(2) 0.80213(10) 0.0382(7) Uani 1 1 d . . .
C13 C 0.3302(2) 0.5591(2) 0.79898(11) 0.0500(8) Uani 1 1 d . . .
H13 H 0.3844 0.5220 0.7961 0.060 Uiso 1 1 calc R . .
C14 C 0.2441(3) 0.5111(2) 0.80000(11) 0.0540(9) Uani 1 1 d . . .
C15 C 0.1676(2) 0.5684(2) 0.80446(11) 0.0501(8) Uani 1 1 d . . .
H15 H 0.1082 0.5379 0.8053 0.060 Uiso 1 1 calc R . .
C16 C 0.1746(2) 0.6688(2) 0.80779(10) 0.0405(7) Uani 1 1 d . . .
C17 C 0.4348(2) 0.7067(2) 0.80276(12) 0.0521(8) Uani 1 1 d . . .
H17A H 0.4293 0.7776 0.8046 0.063 Uiso 0.50 1 d PR . .
H17B H 0.4505 0.6894 0.7741 0.063 Uiso 0.50 1 d PR . .
H17C H 0.4874 0.6833 0.8300 0.063 Uiso 0.50 1 d PR . .
H17D H 0.4821 0.6559 0.8012 0.063 Uiso 0.50 1 d PR . .
H17E H 0.4610 0.7441 0.8317 0.063 Uiso 0.50 1 d PR . .
H17F H 0.4241 0.7502 0.7758 0.063 Uiso 0.50 1 d PR . .
C18 C 0.2363(4) 0.4015(2) 0.79762(15) 0.0845(13) Uani 1 1 d . . .
H18A H 0.2977 0.3739 0.7947 0.101 Uiso 0.50 1 d PR . .
H18B H 0.1812 0.3826 0.7704 0.101 Uiso 0.50 1 d PR . .
H18C H 0.2247 0.3768 0.8262 0.101 Uiso 0.50 1 d PR . .
H18D H 0.1714 0.3816 0.7995 0.101 Uiso 0.50 1 d PR . .
H18E H 0.2879 0.3730 0.8238 0.101 Uiso 0.50 1 d PR . .
H18F H 0.2443 0.3787 0.7680 0.101 Uiso 0.50 1 d PR . .
C19 C 0.0876(2) 0.7248(3) 0.81497(13) 0.0584(9) Uani 1 1 d . . .
H19A H 0.1017 0.7947 0.8161 0.070 Uiso 0.50 1 d PR . .
H19B H 0.0771 0.7046 0.8445 0.070 Uiso 0.50 1 d PR . .
H19C H 0.0281 0.7111 0.7890 0.070 Uiso 0.50 1 d PR . .
H19D H 0.0363 0.6789 0.8170 0.070 Uiso 0.50 1 d PR . .
H19E H 0.0608 0.7690 0.7886 0.070 Uiso 0.50 1 d PR . .
H19F H 0.1098 0.7625 0.8440 0.070 Uiso 0.50 1 d PR . .
C21 C 0.25233(19) 0.90856(19) 0.74122(10) 0.0344(6) Uani 1 1 d . . .
C22 C 0.33433(19) 0.95186(19) 0.73112(10) 0.0354(7) Uani 1 1 d . . .
C23 C 0.3337(2) 0.9744(2) 0.68589(10) 0.0406(7) Uani 1 1 d . . .
H23 H 0.3906 1.0030 0.6810 0.049 Uiso 1 1 calc R . .
C24 C 0.2525(2) 0.9564(2) 0.64792(11) 0.0464(8) Uani 1 1 d . . .
C25 C 0.1709(2) 0.9152(2) 0.65667(11) 0.0445(7) Uani 1 1 d . . .
H25 H 0.1138 0.9024 0.6311 0.053 Uiso 1 1 calc R . .
C26 C 0.1699(2) 0.8921(2) 0.70154(11) 0.0390(7) Uani 1 1 d . . .
C27 C 0.4262(2) 0.9777(2) 0.77004(11) 0.0484(8) Uani 1 1 d . . .
H27A H 0.4181 0.9582 0.8001 0.058 Uiso 0.50 1 d PR . .
H27B H 0.4373 1.0481 0.7700 0.058 Uiso 0.50 1 d PR . .
H27C H 0.4829 0.9435 0.7653 0.058 Uiso 0.50 1 d PR . .
H27D H 0.4741 1.0083 0.7568 0.058 Uiso 0.50 1 d PR . .
H27E H 0.4549 0.9185 0.7869 0.058 Uiso 0.50 1 d PR . .
H27F H 0.4093 1.0230 0.7917 0.058 Uiso 0.50 1 d PR . .
C28 C 0.2533(3) 0.9791(3) 0.59888(12) 0.0703(10) Uani 1 1 d . . .
H28A H 0.1893 0.9617 0.5767 0.084 Uiso 0.50 1 d PR . .
H28B H 0.3055 0.9415 0.5917 0.084 Uiso 0.50 1 d PR . .
H28C H 0.2654 1.0487 0.5963 0.084 Uiso 0.50 1 d PR . .
H28D H 0.3175 1.0063 0.5998 0.084 Uiso 0.50 1 d PR . .
H28E H 0.2013 1.0264 0.5848 0.084 Uiso 0.50 1 d PR . .
H28F H 0.2414 0.9193 0.5802 0.084 Uiso 0.50 1 d PR . .
C30 C 0.0769(2) 0.8481(3) 0.70786(12) 0.0536(9) Uani 1 1 d . . .
H30A H 0.0869 0.8356 0.7412 0.064 Uiso 0.50 1 d PR . .
H30B H 0.0620 0.7867 0.6905 0.064 Uiso 0.50 1 d PR . .
H30C H 0.0218 0.8934 0.6961 0.064 Uiso 0.50 1 d PR . .
H30D H 0.0269 0.8415 0.6773 0.064 Uiso 0.50 1 d PR . .
H30E H 0.0518 0.8904 0.7280 0.064 Uiso 0.50 1 d PR . .
H30F H 0.0920 0.7838 0.7224 0.064 Uiso 0.50 1 d PR . .
K1 K 0.83062(4) 0.97010(4) 0.91865(2) 0.03277(16) Uani 1 1 d . . .
O101 O 0.91795(12) 0.82865(14) 0.98521(6) 0.0392(5) Uani 1 1 d . . .
O102 O 1.02086(12) 0.90202(14) 0.93555(6) 0.0356(5) Uani 1 1 d . . .
O103 O 0.93876(12) 1.03672(13) 0.86275(6) 0.0346(4) Uani 1 1 d . . .
O104 O 0.73657(12) 1.08314(13) 0.84258(6) 0.0358(4) Uani 1 1 d . . .
O105 O 0.63114(12) 0.99179(13) 0.88604(6) 0.0344(4) Uani 1 1 d . . .
O106 O 0.71329(12) 0.85701(14) 0.95952(6) 0.0381(5) Uani 1 1 d . . .
C101 C 1.01879(19) 0.8248(2) 1.00518(10) 0.0347(6) Uani 1 1 d . . .
C102 C 1.07425(19) 0.86486(19) 0.97807(9) 0.0333(6) Uani 1 1 d . . .
C103 C 1.07648(19) 0.9426(2) 0.90715(10) 0.0396(7) Uani 1 1 d . . .
H10A H 1.1276 0.8959 0.9046 0.048 Uiso 1 1 calc R . .
H10B H 1.1097 1.0032 0.9216 0.048 Uiso 1 1 calc R . .
C104 C 1.00777(19) 0.9636(2) 0.86017(10) 0.0379(7) Uani 1 1 d . . .
H10C H 1.0457 0.9858 0.8392 0.046 Uiso 1 1 calc R . .
H10D H 0.9720 0.9035 0.8468 0.046 Uiso 1 1 calc R . .
C105 C 0.8773(2) 1.0621(2) 0.81723(10) 0.0400(7) Uani 1 1 d . . .
H10E H 0.8461 1.0026 0.8006 0.048 Uiso 1 1 calc R . .
H10F H 0.9180 1.0914 0.7992 0.048 Uiso 1 1 calc R . .
C106 C 0.7995(2) 1.1321(2) 0.81977(10) 0.0384(7) Uani 1 1 d . . .
H10G H 0.8297 1.1904 0.8379 0.046 Uiso 1 1 calc R . .
H10H H 0.7606 1.1529 0.7879 0.046 Uiso 1 1 calc R . .
C107 C 0.65203(18) 1.1305(2) 0.84342(9) 0.0345(6) Uani 1 1 d . . .
C108 C 0.59469(18) 1.0809(2) 0.86717(9) 0.0332(6) Uani 1 1 d . . .
C109 C 0.57301(19) 0.9383(2) 0.90914(10) 0.0401(7) Uani 1 1 d . . .
H10I H 0.5057 0.9283 0.8876 0.048 Uiso 1 1 calc R . .
H10J H 0.5678 0.9750 0.9367 0.048 Uiso 1 1 calc R . .
C110 C 0.62143(19) 0.8428(2) 0.92411(10) 0.0410(7) Uani 1 1 d . . .
H11A H 0.5780 0.8012 0.9364 0.049 Uiso 1 1 calc R . .
H11B H 0.6327 0.8093 0.8969 0.049 Uiso 1 1 calc R . .
C111 C 0.7588(2) 0.7659(2) 0.97584(11) 0.0452(8) Uani 1 1 d . . .
H11C H 0.7650 0.7271 0.9490 0.054 Uiso 1 1 calc R . .
H11D H 0.7173 0.7290 0.9912 0.054 Uiso 1 1 calc R . .
C112 C 0.8581(2) 0.7822(2) 1.00966(10) 0.0443(8) Uani 1 1 d . . .
H11E H 0.8529 0.8240 1.0357 0.053 Uiso 1 1 calc R . .
H11F H 0.8878 0.7193 1.0228 0.053 Uiso 1 1 calc R . .
C113 C 0.6221(2) 1.2201(2) 0.82409(10) 0.0435(7) Uani 1 1 d . . .
H113 H 0.6613 1.2547 0.8088 0.052 Uiso 1 1 calc R . .
C114 C 0.5341(2) 1.2604(2) 0.82697(12) 0.0534(9) Uani 1 1 d . . .
H114 H 0.5132 1.3222 0.8133 0.064 Uiso 1 1 calc R . .
C115 C 0.4777(2) 1.2114(2) 0.84944(12) 0.0528(9) Uani 1 1 d . . .
H115 H 0.4174 1.2389 0.8509 0.063 Uiso 1 1 calc R . .
C116 C 0.50813(19) 1.1216(2) 0.87006(10) 0.0410(7) Uani 1 1 d . . .
H116 H 0.4694 1.0883 0.8861 0.049 Uiso 1 1 calc R . .
C117 C 1.0661(2) 0.7844(2) 1.04781(10) 0.0415(7) Uani 1 1 d . . .
H117 H 1.0289 0.7591 1.0667 0.050 Uiso 1 1 calc R . .
C118 C 1.1685(2) 0.7804(2) 1.06341(11) 0.0452(8) Uani 1 1 d . . .
H118 H 1.2012 0.7507 1.0926 0.054 Uiso 1 1 calc R . .
C119 C 1.2227(2) 0.8193(2) 1.03677(11) 0.0434(7) Uani 1 1 d . . .
H119 H 1.2927 0.8165 1.0476 0.052 Uiso 1 1 calc R . .
C120 C 1.17568(19) 0.8623(2) 0.99433(10) 0.0392(7) Uani 1 1 d . . .
H120 H 1.2134 0.8903 0.9763 0.047 Uiso 1 1 calc R . .
O1S O 0.77963(15) 0.82141(16) 0.85595(7) 0.0533(6) Uani 1 1 d . . .
C1S C 0.7008(2) 0.8243(2) 0.81256(11) 0.0480(8) Uani 1 1 d D . .
H1S1 H 0.7112 0.8782 0.7926 0.058 Uiso 1 1 calc R . .
H1S2 H 0.6367 0.8341 0.8185 0.058 Uiso 1 1 calc R . .
C2S C 0.7025(2) 0.7283(2) 0.78916(12) 0.0530(8) Uani 1 1 d D . .
H2S1 H 0.6837 0.7357 0.7547 0.064 Uiso 1 1 calc R . .
H2S2 H 0.6572 0.6812 0.7971 0.064 Uiso 1 1 calc R . .
C3S C 0.8085(2) 0.6961(2) 0.80879(11) 0.0496(8) Uani 1 1 d D . .
H3S1 H 0.8145 0.6244 0.8078 0.060 Uiso 1 1 calc R . .
H3S2 H 0.8507 0.7264 0.7918 0.060 Uiso 1 1 calc R . .
C4S C 0.8336(2) 0.7325(2) 0.85797(11) 0.0506(8) Uani 1 1 d D . .
H4S1 H 0.8142 0.6843 0.8781 0.061 Uiso 1 1 calc R . .
H4S2 H 0.9054 0.7445 0.8708 0.061 Uiso 1 1 calc R . .
O1R O 0.3660(7) 0.4068(6) 0.9391(3) 0.280(4) Uani 1 1 d D . .
C1R C 0.4513(6) 0.3624(5) 0.9581(3) 0.156(3) Uani 1 1 d D . .
H1R1 H 0.4448 0.2925 0.9499 0.187 Uiso 1 1 calc R . .
H1R2 H 0.4699 0.3681 0.9926 0.187 Uiso 1 1 calc R . .
C2R C 0.5263(6) 0.4051(6) 0.9417(3) 0.153(2) Uani 1 1 d D . .
H2R1 H 0.5452 0.3600 0.9201 0.183 Uiso 1 1 calc R . .
H2R2 H 0.5855 0.4195 0.9683 0.183 Uiso 1 1 calc R . .
C3R C 0.4852(6) 0.4957(8) 0.9171(3) 0.205(4) Uani 1 1 d D . .
H3R1 H 0.5280 0.5519 0.9304 0.246 Uiso 1 1 calc R . .
H3R2 H 0.4787 0.4907 0.8833 0.246 Uiso 1 1 calc R . .
C4R C 0.3880(5) 0.5064(5) 0.9241(2) 0.131(2) Uani 1 1 d . . .
H4R1 H 0.3378 0.5263 0.8948 0.158 Uiso 1 1 calc R . .
H4R2 H 0.3901 0.5552 0.9487 0.158 Uiso 1 1 calc R . .
O1T O 0.1150(10) 0.6084(5) 0.9343(3) 0.282(5) Uani 0.554(10) 1 d PD A 1
C1T C 0.1722(12) 0.5732(9) 0.9748(4) 0.149(6) Uani 0.554(10) 1 d PD A 1
H1T1 H 0.1475 0.5919 1.0011 0.179 Uiso 0.554(10) 1 calc PR A 1
H1T2 H 0.2413 0.5953 0.9813 0.179 Uiso 0.554(10) 1 calc PR A 1
C2T C 0.1632(8) 0.4713(7) 0.9662(5) 0.104(4) Uani 0.554(10) 1 d PD A 1
H2T1 H 0.1730 0.4370 0.9963 0.125 Uiso 0.554(10) 1 calc PR A 1
H2T2 H 0.2163 0.4501 0.9532 0.125 Uiso 0.554(10) 1 calc PR A 1
C3T C 0.0704(6) 0.4430(8) 0.9346(3) 0.055(3) Uani 0.554(10) 1 d PD A 1
H3T1 H 0.0171 0.4387 0.9495 0.066 Uiso 0.554(10) 1 calc PR A 1
H3T2 H 0.0736 0.3827 0.9171 0.066 Uiso 0.554(10) 1 calc PR A 1
C4T C 0.0663(12) 0.5328(12) 0.9067(4) 0.179(9) Uani 0.554(10) 1 d P A 1
H4T1 H 0.0966 0.5203 0.8816 0.214 Uiso 0.554(10) 1 calc PR A 1
H4T2 H -0.0035 0.5513 0.8918 0.214 Uiso 0.554(10) 1 calc PR A 1
O1U O 0.1150(10) 0.6084(5) 0.9343(3) 0.282(5) Uani 0.446(10) 1 d PD A 2
C1U C 0.180(2) 0.5317(16) 0.9326(13) 0.54(5) Uani 0.446(10) 1 d PD A 2
H1U1 H 0.2378 0.5292 0.9611 0.644 Uiso 0.446(10) 1 calc PR A 2
H1U2 H 0.2031 0.5359 0.9045 0.644 Uiso 0.446(10) 1 calc PR A 2
C2U C 0.1132(14) 0.4495(12) 0.9300(7) 0.121(9) Uani 0.446(10) 1 d PD A 2
H2U1 H 0.1476 0.3863 0.9321 0.145 Uiso 0.446(10) 1 calc PR A 2
H2U2 H 0.0564 0.4514 0.9011 0.145 Uiso 0.446(10) 1 calc PR A 2
C3U C 0.0826(18) 0.4696(9) 0.9727(6) 0.118(6) Uani 0.446(10) 1 d PD A 2
H3U1 H 0.0314 0.4226 0.9749 0.142 Uiso 0.446(10) 1 calc PR A 2
H3U2 H 0.1399 0.4635 1.0012 0.142 Uiso 0.446(10) 1 calc PR A 2
C4U C 0.0484(13) 0.556(2) 0.9689(6) 0.179(10) Uani 0.446(10) 1 d P A 2
H4U1 H 0.0628 0.5889 0.9997 0.215 Uiso 0.446(10) 1 calc PR A 2
H4U2 H -0.0235 0.5579 0.9529 0.215 Uiso 0.446(10) 1 calc PR A 2

loop_
_atom_site_aniso_label
_atom_site_aniso_U_11
_atom_site_aniso_U_22
_atom_site_aniso_U_33
_atom_site_aniso_U_23
_atom_site_aniso_U_13
_atom_site_aniso_U_12
Cr1 0.0342(2) 0.0275(2) 0.0416(3) -0.0060(2) 0.0155(2) -0.00294(19)
N1 0.0304(12) 0.0363(14) 0.0422(14) -0.0048(12) 0.0170(11) -0.0054(11)
N2 0.0419(13) 0.0290(13) 0.0480(15) -0.0065(12) 0.0257(12) -0.0079(11)
C1 0.0344(15) 0.050(2) 0.049(2) -0.0066(16) 0.0203(14) -0.0054(14)
C2 0.0351(16) 0.067(2) 0.047(2) 0.0016(17) 0.0147(15) -0.0002(15)
C3 0.0346(16) 0.085(3) 0.0435(19) -0.016(2) 0.0170(15) -0.0180(18)
C4 0.0427(17) 0.058(2) 0.047(2) -0.0152(17) 0.0255(15) -0.0160(16)
C5 0.0335(15) 0.0453(19) 0.0463(19) -0.0163(15) 0.0239(14) -0.0146(13)
C6 0.0406(16) 0.0316(16) 0.058(2) -0.0113(15) 0.0311(15) -0.0131(13)
C7 0.066(2) 0.0404(19) 0.066(2) -0.0195(18) 0.0428(19) -0.0183(17)
C8 0.098(3) 0.0276(18) 0.087(3) -0.0062(19) 0.063(2) -0.0035(19)
C9 0.085(2) 0.0296(17) 0.077(3) 0.0063(17) 0.052(2) 0.0065(17)
C10 0.0610(19) 0.0300(17) 0.061(2) 0.0048(16) 0.0360(17) -0.0043(15)
C11 0.0374(15) 0.0329(16) 0.0353(16) -0.0030(13) 0.0130(13) 0.0002(13)
C12 0.0432(16) 0.0341(16) 0.0384(17) -0.0014(13) 0.0138(13) 0.0016(13)
C13 0.067(2) 0.0400(19) 0.0455(19) 0.0018(15) 0.0208(16) 0.0183(16)
C14 0.090(3) 0.0308(17) 0.0433(19) -0.0004(14) 0.0227(18) -0.0056(18)
C15 0.064(2) 0.0420(19) 0.048(2) -0.0021(15) 0.0219(16) -0.0190(16)
C16 0.0427(17) 0.0379(17) 0.0429(18) -0.0048(14) 0.0161(14) -0.0045(14)
C17 0.0402(17) 0.056(2) 0.064(2) 0.0058(17) 0.0212(16) 0.0088(15)
C18 0.157(4) 0.0302(19) 0.073(3) 0.0019(18) 0.045(3) -0.008(2)
C19 0.0477(18) 0.064(2) 0.074(2) 0.0006(19) 0.0332(18) -0.0048(17)
C21 0.0353(15) 0.0231(14) 0.0448(17) -0.0066(13) 0.0118(13) 0.0019(12)
C22 0.0384(15) 0.0249(15) 0.0425(17) -0.0042(12) 0.0118(13) 0.0001(12)
C23 0.0487(17) 0.0271(15) 0.0502(19) -0.0026(14) 0.0214(15) -0.0027(13)
C24 0.058(2) 0.0365(17) 0.0449(19) -0.0025(14) 0.0166(16) 0.0041(15)
C25 0.0450(17) 0.0367(17) 0.0435(19) -0.0063(15) 0.0008(15) 0.0044(14)
C26 0.0379(16) 0.0283(16) 0.0497(19) -0.0048(14) 0.0113(14) 0.0014(12)
C27 0.0439(17) 0.0460(19) 0.0530(19) -0.0005(16) 0.0110(15) -0.0117(15)
C28 0.097(3) 0.064(2) 0.050(2) 0.0064(19) 0.022(2) -0.001(2)
C30 0.0369(17) 0.058(2) 0.062(2) -0.0098(17) 0.0097(15) -0.0023(15)
K1 0.0275(3) 0.0329(3) 0.0405(4) 0.0045(3) 0.0143(3) -0.0002(2)
O101 0.0284(10) 0.0472(12) 0.0446(12) 0.0144(10) 0.0146(9) -0.0005(9)
O102 0.0253(9) 0.0448(12) 0.0400(11) 0.0098(9) 0.0148(9) -0.0006(8)
O103 0.0300(9) 0.0383(11) 0.0377(11) 0.0060(9) 0.0136(8) 0.0024(8)
O104 0.0285(10) 0.0361(11) 0.0462(12) 0.0073(9) 0.0163(9) 0.0000(8)
O105 0.0279(9) 0.0358(11) 0.0426(11) 0.0051(9) 0.0155(8) -0.0016(8)
O106 0.0306(10) 0.0407(12) 0.0446(12) 0.0068(9) 0.0139(9) -0.0034(9)
C101 0.0304(15) 0.0326(15) 0.0421(17) -0.0016(13) 0.0125(13) 0.0013(12)
C102 0.0322(15) 0.0299(15) 0.0378(17) -0.0014(13) 0.0104(13) 0.0014(12)
C103 0.0298(14) 0.0431(18) 0.0515(19) 0.0071(14) 0.0206(14) 0.0006(13)
C104 0.0331(15) 0.0446(18) 0.0427(17) 0.0054(14) 0.0213(13) 0.0039(13)
C105 0.0401(16) 0.0470(18) 0.0360(17) 0.0086(14) 0.0161(14) -0.0036(14)
C106 0.0354(15) 0.0410(17) 0.0405(17) 0.0106(14) 0.0139(13) -0.0016(13)
C107 0.0258(14) 0.0357(16) 0.0382(16) 0.0000(13) 0.0040(12) -0.0006(12)
C108 0.0267(14) 0.0342(16) 0.0357(16) -0.0025(13) 0.0049(12) -0.0018(12)
C109 0.0292(14) 0.0505(19) 0.0439(17) 0.0032(15) 0.0159(13) -0.0046(13)
C110 0.0310(15) 0.0439(18) 0.0505(18) 0.0073(14) 0.0159(14) -0.0088(13)
C111 0.0397(16) 0.0393(18) 0.061(2) 0.0131(15) 0.0222(15) -0.0026(14)
C112 0.0387(16) 0.0489(19) 0.0503(19) 0.0190(15) 0.0210(15) -0.0020(14)
C113 0.0340(15) 0.0427(18) 0.0503(19) 0.0080(15) 0.0075(14) -0.0005(14)
C114 0.0397(17) 0.0414(19) 0.072(2) 0.0079(17) 0.0065(17) 0.0081(15)
C115 0.0314(16) 0.054(2) 0.070(2) -0.0005(18) 0.0111(16) 0.0077(15)
C116 0.0299(15) 0.0453(18) 0.0464(18) -0.0002(15) 0.0094(13) 0.0012(13)
C117 0.0425(17) 0.0437(18) 0.0389(18) 0.0050(14) 0.0133(14) 0.0017(14)
C118 0.0440(17) 0.0450(19) 0.0400(18) 0.0001(15) 0.0028(14) 0.0040(14)
C119 0.0314(15) 0.0472(19) 0.0479(19) -0.0072(15) 0.0065(14) -0.0021(14)
C120 0.0305(15) 0.0447(18) 0.0417(17) 0.0012(14) 0.0099(13) -0.0010(13)
O1S 0.0478(12) 0.0482(14) 0.0600(14) -0.0163(11) 0.0103(11) 0.0066(10)
C1S 0.0439(17) 0.0482(19) 0.053(2) -0.0050(16) 0.0161(16) 0.0004(15)
C2S 0.0485(18) 0.046(2) 0.062(2) -0.0071(17) 0.0139(16) -0.0118(15)
C3S 0.0550(19) 0.0384(18) 0.063(2) -0.0069(16) 0.0299(17) -0.0026(15)
C4S 0.0519(18) 0.0423(19) 0.059(2) -0.0039(16) 0.0182(16) 0.0025(15)
O1R 0.284(9) 0.179(7) 0.356(11) 0.073(7) 0.062(8) -0.035(6)
C1R 0.151(6) 0.128(6) 0.175(7) 0.086(5) 0.029(5) 0.051(5)
C2R 0.165(7) 0.161(7) 0.120(5) -0.005(5) 0.024(5) 0.010(6)
C3R 0.134(6) 0.307(12) 0.177(7) 0.131(8) 0.053(5) 0.076(7)
C4R 0.175(6) 0.112(5) 0.107(4) 0.028(4) 0.043(4) 0.017(4)
O1T 0.448(14) 0.146(6) 0.200(8) -0.016(6) 0.017(10) -0.025(7)
C1T 0.217(16) 0.142(12) 0.057(6) 0.010(7) -0.006(8) -0.063(10)
C2T 0.095(7) 0.073(7) 0.108(9) 0.050(6) -0.025(7) -0.003(6)
C3T 0.055(5) 0.070(5) 0.034(5) 0.003(4) 0.003(4) -0.012(4)
C4T 0.222(15) 0.179(14) 0.074(7) 0.027(8) -0.049(8) -0.171(13)
O1U 0.448(14) 0.146(6) 0.200(8) -0.016(6) 0.017(10) -0.025(7)
C1U 0.70(10) 0.71(11) 0.36(6) 0.34(7) 0.41(7) 0.37(9)
C2U 0.086(13) 0.077(10) 0.19(2) -0.088(13) 0.025(13) -0.016(9)
C3U 0.20(2) 0.043(7) 0.092(12) 0.002(7) 0.011(12) -0.021(9)
C4U 0.124(13) 0.31(3) 0.094(11) 0.001(15) 0.015(9) 0.083(16)

loop_
_atom_type_symbol
_atom_type_description
_atom_type_scat_dispersion_real
_atom_type_scat_dispersion_imag
_atom_type_scat_source
C C 0.0033 0.0016 'International Tables Vol C Tables 4.2.6.8 and 6.1.1.4'
H H 0.0000 0.0000 'International Tables Vol C Tables 4.2.6.8 and 6.1.1.4'
Cr Cr 0.3209 0.6236 'International Tables Vol C Tables 4.2.6.8 and 6.1.1.4'
K K 0.2009 0.2494 'International Tables Vol C Tables 4.2.6.8 and 6.1.1.4'
N N 0.0061 0.0033 'International Tables Vol C Tables 4.2.6.8 and 6.1.1.4'
O O 0.0106 0.0060 'International Tables Vol C Tables 4.2.6.8 and 6.1.1.4'

loop_
_geom_angle_atom_site_label_1
_geom_angle_atom_site_label_2
_geom_angle_atom_site_label_3
_geom_angle
_geom_angle_site_symmetry_1
_geom_angle_site_symmetry_3
N1 Cr1 N2 76.99(9) . .
N1 Cr1 C11 92.87(10) . .
N2 Cr1 C11 160.76(9) . .
N1 Cr1 C21 161.17(10) . .
N2 Cr1 C21 95.71(10) . .
C11 Cr1 C21 98.62(10) . .
C1 N1 C5 117.1(2) . .
C1 N1 Cr1 126.34(19) . .
C5 N1 Cr1 116.16(19) . .
C10 N2 C6 117.0(2) . .
C10 N2 Cr1 125.9(2) . .
C6 N2 Cr1 116.79(19) . .
C2 C1 N1 124.5(3) . .
C2 C1 H1 117.7 . .
N1 C1 H1 117.7 . .
C1 C2 C3 118.1(3) . .
C1 C2 H2 121.0 . .
C3 C2 H2 121.0 . .
C4 C3 C2 119.5(3) . .
C4 C3 H3 120.2 . .
C2 C3 H3 120.2 . .
C3 C4 C5 120.9(3) . .
C3 C4 H4 119.5 . .
C5 C4 H4 119.5 . .
N1 C5 C4 119.7(3) . .
N1 C5 C6 114.5(2) . .
C4 C5 C6 125.8(3) . .
N2 C6 C5 114.6(2) . .
N2 C6 C7 119.7(3) . .
C5 C6 C7 125.6(3) . .
C8 C7 C6 121.0(3) . .
C8 C7 H7 119.5 . .
C6 C7 H7 119.5 . .
C7 C8 C9 118.9(3) . .
C7 C8 H8 120.5 . .
C9 C8 H8 120.5 . .
C10 C9 C8 118.5(3) . .
C10 C9 H9 120.8 . .
C8 C9 H9 120.8 . .
N2 C10 C9 124.7(3) . .
N2 C10 H10 117.6 . .
C9 C10 H10 117.6 . .
C16 C11 C12 114.9(3) . .
C16 C11 Cr1 119.9(2) . .
C12 C11 Cr1 125.1(2) . .
C13 C12 C11 122.0(3) . .
C13 C12 C17 118.5(3) . .
C11 C12 C17 119.5(3) . .
C12 C13 C14 121.5(3) . .
C12 C13 H13 119.3 . .
C14 C13 H13 119.3 . .
C15 C14 C13 117.0(3) . .
C15 C14 C18 121.5(3) . .
C13 C14 C18 121.5(3) . .
C14 C15 C16 122.2(3) . .
C14 C15 H15 118.9 . .
C16 C15 H15 118.9 . .
C15 C16 C11 122.4(3) . .
C15 C16 C19 117.9(3) . .
C11 C16 C19 119.7(3) . .
C12 C17 H17A 109.4 . .
C12 C17 H17B 109.5 . .
H17A C17 H17B 109.5 . .
C12 C17 H17C 109.5 . .
H17A C17 H17C 109.5 . .
H17B C17 H17C 109.5 . .
C12 C17 H17D 109.5 . .
H17A C17 H17D 141.1 . .
H17B C17 H17D 56.2 . .
H17C C17 H17D 56.3 . .
C12 C17 H17E 109.5 . .
H17A C17 H17E 56.2 . .
H17B C17 H17E 141.1 . .
H17C C17 H17E 56.2 . .
H17D C17 H17E 109.5 . .
C12 C17 H17F 109.4 . .
H17A C17 H17F 56.3 . .
H17B C17 H17F 56.3 . .
H17C C17 H17F 141.1 . .
H17D C17 H17F 109.5 . .
H17E C17 H17F 109.5 . .
C14 C18 H18A 109.5 . .
C14 C18 H18B 109.4 . .
H18A C18 H18B 109.5 . .
C14 C18 H18C 109.5 . .
H18A C18 H18C 109.5 . .
H18B C18 H18C 109.5 . .
C14 C18 H18D 109.4 . .
H18A C18 H18D 141.1 . .
H18B C18 H18D 56.2 . .
H18C C18 H18D 56.3 . .
C14 C18 H18E 109.5 . .
H18A C18 H18E 56.2 . .
H18B C18 H18E 141.1 . .
H18C C18 H18E 56.2 . .
H18D C18 H18E 109.5 . .
C14 C18 H18F 109.5 . .
H18A C18 H18F 56.3 . .
H18B C18 H18F 56.2 . .
H18C C18 H18F 141.1 . .
H18D C18 H18F 109.5 . .
H18E C18 H18F 109.5 . .
C16 C19 H19A 109.4 . .
C16 C19 H19B 109.5 . .
H19A C19 H19B 109.5 . .
C16 C19 H19C 109.5 . .
H19A C19 H19C 109.5 . .
H19B C19 H19C 109.5 . .
C16 C19 H19D 109.5 . .
H19A C19 H19D 141.1 . .
H19B C19 H19D 56.2 . .
H19C C19 H19D 56.2 . .
C16 C19 H19E 109.4 . .
H19A C19 H19E 56.3 . .
H19B C19 H19E 141.1 . .
H19C C19 H19E 56.3 . .
H19D C19 H19E 109.5 . .
C16 C19 H19F 109.5 . .
H19A C19 H19F 56.2 . .
H19B C19 H19F 56.2 . .
H19C C19 H19F 141.1 . .
H19D C19 H19F 109.5 . .
H19E C19 H19F 109.5 . .
C26 C21 C22 114.4(3) . .
C26 C21 Cr1 126.8(2) . .
C22 C21 Cr1 118.81(19) . .
C23 C22 C21 122.5(3) . .
C23 C22 C27 116.9(3) . .
C21 C22 C27 120.6(3) . .
C24 C23 C22 121.6(3) . .
C24 C23 H23 119.2 . .
C22 C23 H23 119.2 . .
C23 C24 C25 117.3(3) . .
C23 C24 C28 121.3(3) . .
C25 C24 C28 121.5(3) . .
C24 C25 C26 122.1(3) . .
C24 C25 H25 118.9 . .
C26 C25 H25 118.9 . .
C25 C26 C21 122.0(3) . .
C25 C26 C30 118.5(3) . .
C21 C26 C30 119.4(3) . .
C22 C27 H27A 109.5 . .
C22 C27 H27B 109.5 . .
H27A C27 H27B 109.5 . .
C22 C27 H27C 109.4 . .
H27A C27 H27C 109.5 . .
H27B C27 H27C 109.5 . .
C22 C27 H27D 109.5 . .
H27A C27 H27D 141.1 . .
H27B C27 H27D 56.3 . .
H27C C27 H27D 56.2 . .
C22 C27 H27E 109.5 . .
H27A C27 H27E 56.3 . .
H27B C27 H27E 141.1 . .
H27C C27 H27E 56.3 . .
H27D C27 H27E 109.5 . .
C22 C27 H27F 109.5 . .
H27A C27 H27F 56.3 . .
H27B C27 H27F 56.2 . .
H27C C27 H27F 141.1 . .
H27D C27 H27F 109.5 . .
H27E C27 H27F 109.5 . .
C24 C28 H28A 109.5 . .
C24 C28 H28B 109.5 . .
H28A C28 H28B 109.5 . .
C24 C28 H28C 109.4 . .
H28A C28 H28C 109.5 . .
H28B C28 H28C 109.5 . .
C24 C28 H28D 109.5 . .
H28A C28 H28D 141.0 . .
H28B C28 H28D 56.2 . .
H28C C28 H28D 56.3 . .
C24 C28 H28E 109.4 . .
H28A C28 H28E 56.2 . .
H28B C28 H28E 141.0 . .
H28C C28 H28E 56.2 . .
H28D C28 H28E 109.5 . .
C24 C28 H28F 109.5 . .
H28A C28 H28F 56.2 . .
H28B C28 H28F 56.3 . .
H28C C28 H28F 141.0 . .
H28D C28 H28F 109.5 . .
H28E C28 H28F 109.5 . .
C26 C30 H30A 109.4 . .
C26 C30 H30B 109.5 . .
H30A C30 H30B 109.5 . .
C26 C30 H30C 109.5 . .
H30A C30 H30C 109.5 . .
H30B C30 H30C 109.5 . .
C26 C30 H30D 109.5 . .
H30A C30 H30D 141.1 . .
H30B C30 H30D 56.3 . .
H30C C30 H30D 56.3 . .
C26 C30 H30E 109.5 . .
H30A C30 H30E 56.3 . .
H30B C30 H30E 141.1 . .
H30C C30 H30E 56.3 . .
H30D C30 H30E 109.5 . .
C26 C30 H30F 109.4 . .
H30A C30 H30F 56.2 . .
H30B C30 H30F 56.3 . .
H30C C30 H30F 141.1 . .
H30D C30 H30F 109.5 . .
H30E C30 H30F 109.5 . .
O1S K1 O105 78.62(6) . .
O1S K1 O104 83.67(6) . .
O105 K1 O104 56.44(5) . .
O1S K1 O103 84.87(6) . .
O105 K1 O103 117.26(5) . .
O104 K1 O103 61.85(5) . .
O1S K1 O102 85.10(6) . .
O105 K1 O102 163.67(6) . .
O104 K1 O102 123.23(5) . .
O103 K1 O102 61.81(5) . .
O1S K1 O101 86.52(6) . .
O105 K1 O101 121.53(5) . .
O104 K1 O101 170.20(6) . .
O103 K1 O101 117.19(5) . .
O102 K1 O101 55.49(5) . .
O1S K1 O106 79.45(6) . .
O105 K1 O106 61.77(5) . .
O104 K1 O106 117.95(5) . .
O103 K1 O106 164.17(6) . .
O102 K1 O106 114.17(6) . .
O101 K1 O106 59.97(5) . .
O1S K1 C119 150.91(7) . 3_777
O105 K1 C119 73.37(6) . 3_777
O104 K1 C119 74.48(7) . 3_777
O103 K1 C119 100.95(7) . 3_777
O102 K1 C119 122.92(7) . 3_777
O101 K1 C119 114.77(7) . 3_777
O106 K1 C119 93.88(7) . 3_777
O1S K1 C118 146.76(7) . 3_777
O105 K1 C118 84.38(6) . 3_777
O104 K1 C118 63.16(6) . 3_777
O103 K1 C118 77.83(7) . 3_777
O102 K1 C118 110.42(6) . 3_777
O101 K1 C118 126.63(7) . 3_777
O106 K1 C118 116.91(7) . 3_777
C119 K1 C118 23.12(7) 3_777 3_777
O1S K1 C104 73.46(7) . .
O105 K1 C104 131.02(6) . .
O104 K1 C104 80.87(6) . .
O103 K1 C104 22.80(6) . .
O102 K1 C104 42.70(6) . .
O101 K1 C104 96.24(6) . .
O106 K1 C104 145.04(7) . .
C119 K1 C104 120.39(7) 3_777 .
C118 K1 C104 97.71(7) 3_777 .
O1S K1 C110 66.66(7) . .
O105 K1 C110 42.53(6) . .
O104 K1 C110 96.53(6) . .
O103 K1 C110 146.60(7) . .
O102 K1 C110 128.47(7) . .
O101 K1 C110 79.60(6) . .
O106 K1 C110 23.04(6) . .
C119 K1 C110 96.60(7) 3_777 .
C118 K1 C110 116.77(7) 3_777 .
C104 K1 C110 140.05(8) . .
O1S K1 C120 161.22(7) . 3_777
O105 K1 C120 86.42(6) . 3_777
O104 K1 C120 97.54(6) . 3_777
O103 K1 C120 112.32(6) . 3_777
O102 K1 C120 109.27(6) . 3_777
O101 K1 C120 91.78(6) . 3_777
O106 K1 C120 83.51(6) . 3_777
C119 K1 C120 23.06(7) 3_777 3_777
C118 K1 C120 40.03(7) 3_777 3_777
C104 K1 C120 125.29(7) . 3_777
C110 K1 C120 94.63(7) . 3_777
C101 O101 C112 117.6(2) . .
C101 O101 K1 121.12(15) . .
C112 O101 K1 118.11(15) . .
C102 O102 C103 116.49(19) . .
C102 O102 K1 122.28(14) . .
C103 O102 K1 116.32(14) . .
C104 O103 C105 110.8(2) . .
C104 O103 K1 108.65(14) . .
C105 O103 K1 111.77(14) . .
C107 O104 C106 117.3(2) . .
C107 O104 K1 117.50(15) . .
C106 O104 K1 116.08(14) . .
C108 O105 C109 116.9(2) . .
C108 O105 K1 117.71(14) . .
C109 O105 K1 117.47(15) . .
C111 O106 C110 110.7(2) . .
C111 O106 K1 111.49(14) . .
C110 O106 K1 106.36(14) . .
C117 C101 O101 125.1(2) . .
C117 C101 C102 119.7(2) . .
O101 C101 C102 115.2(2) . .
O102 C102 C120 124.5(2) . .
O102 C102 C101 115.7(2) . .
C120 C102 C101 119.8(3) . .
O102 C103 C104 108.4(2) . .
O102 C103 H10A 110.0 . .
C104 C103 H10A 110.0 . .
O102 C103 H10B 110.0 . .
C104 C103 H10B 110.0 . .
H10A C103 H10B 108.4 . .
O103 C104 C103 110.8(2) . .
O103 C104 K1 48.55(11) . .
C103 C104 K1 84.03(14) . .
O103 C104 H10C 109.5 . .
C103 C104 H10C 109.5 . .
K1 C104 H10C 158.0 . .
O103 C104 H10D 109.5 . .
C103 C104 H10D 109.5 . .
K1 C104 H10D 82.2 . .
H10C C104 H10D 108.1 . .
O103 C105 C106 111.1(2) . .
O103 C105 K1 46.26(11) . .
C106 C105 K1 81.44(15) . .
O103 C105 H10E 109.4 . .
C106 C105 H10E 109.4 . .
K1 C105 H10E 88.0 . .
O103 C105 H10F 109.4 . .
C106 C105 H10F 109.4 . .
K1 C105 H10F 155.3 . .
H10E C105 H10F 108.0 . .
O104 C106 C105 107.5(2) . .
O104 C106 H10G 110.2 . .
C105 C106 H10G 110.2 . .
O104 C106 H10H 110.2 . .
C105 C106 H10H 110.2 . .
H10G C106 H10H 108.5 . .
C113 C107 O104 125.4(2) . .
C113 C107 C108 119.6(2) . .
O104 C107 C108 115.0(2) . .
C116 C108 O105 124.4(2) . .
C116 C108 C107 120.0(3) . .
O105 C108 C107 115.6(2) . .
O105 C109 C110 108.5(2) . .
O105 C109 H10I 110.0 . .
C110 C109 H10I 110.0 . .
O105 C109 H10J 110.0 . .
C110 C109 H10J 110.0 . .
H10I C109 H10J 108.4 . .
O106 C110 C109 109.9(2) . .
O106 C110 K1 50.60(11) . .
C109 C110 K1 82.36(15) . .
O106 C110 H11A 109.7 . .
C109 C110 H11A 109.7 . .
K1 C110 H11A 160.2 . .
O106 C110 H11B 109.7 . .
C109 C110 H11B 109.7 . .
K1 C110 H11B 81.0 . .
H11A C110 H11B 108.2 . .
O106 C111 C112 110.0(2) . .
O106 C111 H11C 109.7 . .
C112 C111 H11C 109.7 . .
O106 C111 H11D 109.7 . .
C112 C111 H11D 109.7 . .
H11C C111 H11D 108.2 . .
O101 C112 C111 107.9(2) . .
O101 C112 H11E 110.1 . .
C111 C112 H11E 110.1 . .
O101 C112 H11F 110.1 . .
C111 C112 H11F 110.1 . .
H11E C112 H11F 108.4 . .
C107 C113 C114 120.0(3) . .
C107 C113 H113 120.0 . .
C114 C113 H113 120.0 . .
C115 C114 C113 120.3(3) . .
C115 C114 H114 119.8 . .
C113 C114 H114 119.8 . .
C114 C115 C116 120.3(3) . .
C114 C115 H115 119.8 . .
C116 C115 H115 119.8 . .
C108 C116 C115 119.8(3) . .
C108 C116 H116 120.1 . .
C115 C116 H116 120.1 . .
C101 C117 C118 120.0(3) . .
C101 C117 H117 120.0 . .
C118 C117 H117 120.0 . .
C119 C118 C117 120.2(3) . .
C119 C118 K1 74.29(18) . 3_777
C117 C118 K1 88.14(18) . 3_777
C119 C118 H118 119.9 . .
C117 C118 H118 119.9 . .
K1 C118 H118 107.7 3_777 .
C118 C119 C120 120.2(3) . .
C118 C119 K1 82.59(18) . 3_777
C120 C119 K1 83.86(18) . 3_777
C118 C119 H119 119.9 . .
C120 C119 H119 119.9 . .
K1 C119 H119 103.7 3_777 .
C102 C120 C119 120.1(3) . .
C102 C120 K1 89.30(17) . 3_777
C119 C120 K1 73.08(17) . 3_777
C102 C120 H120 119.9 . .
C119 C120 H120 119.9 . .
K1 C120 H120 107.7 3_777 .
C1S O1S C4S 108.8(2) . .
C1S O1S K1 125.16(17) . .
C4S O1S K1 125.63(17) . .
O1S C1S C2S 106.3(2) . .
O1S C1S H1S1 110.5 . .
C2S C1S H1S1 110.5 . .
O1S C1S H1S2 110.5 . .
C2S C1S H1S2 110.5 . .
H1S1 C1S H1S2 108.7 . .
C1S C2S C3S 103.3(2) . .
C1S C2S H2S1 111.1 . .
C3S C2S H2S1 111.1 . .
C1S C2S H2S2 111.1 . .
C3S C2S H2S2 111.1 . .
H2S1 C2S H2S2 109.1 . .
C4S C3S C2S 101.6(2) . .
C4S C3S H3S1 111.5 . .
C2S C3S H3S1 111.5 . .
C4S C3S H3S2 111.5 . .
C2S C3S H3S2 111.5 . .
H3S1 C3S H3S2 109.3 . .
O1S C4S C3S 106.1(2) . .
O1S C4S H4S1 110.5 . .
C3S C4S H4S1 110.5 . .
O1S C4S H4S2 110.5 . .
C3S C4S H4S2 110.5 . .
H4S1 C4S H4S2 108.7 . .
C1R O1R C4R 107.6(7) . .
O1R C1R C2R 110.1(6) . .
O1R C1R H1R1 109.6 . .
C2R C1R H1R1 109.6 . .
O1R C1R H1R2 109.6 . .
C2R C1R H1R2 109.6 . .
H1R1 C1R H1R2 108.1 . .
C1R C2R C3R 107.1(6) . .
C1R C2R H2R1 110.3 . .
C3R C2R H2R1 110.3 . .
C1R C2R H2R2 110.3 . .
C3R C2R H2R2 110.3 . .
H2R1 C2R H2R2 108.5 . .
C4R C3R C2R 105.1(6) . .
C4R C3R H3R1 110.7 . .
C2R C3R H3R1 110.7 . .
C4R C3R H3R2 110.7 . .
C2R C3R H3R2 110.7 . .
H3R1 C3R H3R2 108.8 . .
C3R C4R O1R 104.0(6) . .
C3R C4R H4R1 111.0 . .
O1R C4R H4R1 111.0 . .
C3R C4R H4R2 111.0 . .
O1R C4R H4R2 111.0 . .
H4R1 C4R H4R2 109.0 . .
C1T O1T C4T 109.3(9) . .
O1T C1T C2T 101.3(8) . .
O1T C1T H1T1 111.5 . .
C2T C1T H1T1 111.5 . .
O1T C1T H1T2 111.5 . .
C2T C1T H1T2 111.5 . .
H1T1 C1T H1T2 109.3 . .
C1T C2T C3T 113.7(9) . .
C1T C2T H2T1 108.8 . .
C3T C2T H2T1 108.8 . .
C1T C2T H2T2 108.8 . .
C3T C2T H2T2 108.8 . .
H2T1 C2T H2T2 107.7 . .
C2T C3T C4T 91.0(7) . .
C2T C3T H3T1 113.5 . .
C4T C3T H3T1 113.5 . .
C2T C3T H3T2 113.5 . .
C4T C3T H3T2 113.5 . .
H3T1 C3T H3T2 110.8 . .
O1T C4T C3T 111.3(8) . .
O1T C4T H4T1 109.4 . .
C3T C4T H4T1 109.4 . .
O1T C4T H4T2 109.4 . .
C3T C4T H4T2 109.4 . .
H4T1 C4T H4T2 108.0 . .
C2U C1U H1U1 112.0 . .
C2U C1U H1U2 112.0 . .
H1U1 C1U H1U2 109.7 . .
C1U C2U C3U 99.5(15) . .
C1U C2U H2U1 111.9 . .
C3U C2U H2U1 111.9 . .
C1U C2U H2U2 111.9 . .
C3U C2U H2U2 111.9 . .
H2U1 C2U H2U2 109.6 . .
C4U C3U C2U 107.2(14) . .
C4U C3U H3U1 110.3 . .
C2U C3U H3U1 110.3 . .
C4U C3U H3U2 110.3 . .
C2U C3U H3U2 110.3 . .
H3U1 C3U H3U2 108.5 . .
C3U C4U H4U1 111.8 . .
C3U C4U H4U2 111.8 . .
H4U1 C4U H4U2 109.5 . .

loop_
_geom_bond_atom_site_label_1
_geom_bond_atom_site_label_2
_geom_bond_distance
_geom_bond_site_symmetry_2
Cr1 N1 2.055(2) .
Cr1 N2 2.075(2) .
Cr1 C11 2.119(3) .
Cr1 C21 2.125(3) .
N1 C1 1.366(4) .
N1 C5 1.402(3) .
N2 C10 1.355(4) .
N2 C6 1.378(4) .
C1 C2 1.356(4) .
C1 H1 0.9500 .
C2 C3 1.413(5) .
C2 H2 0.9500 .
C3 C4 1.359(5) .
C3 H3 0.9500 .
C4 C5 1.404(4) .
C4 H4 0.9500 .
C5 C6 1.410(4) .
C6 C7 1.423(4) .
C7 C8 1.354(5) .
C7 H7 0.9500 .
C8 C9 1.393(5) .
C8 H8 0.9500 .
C9 C10 1.366(4) .
C9 H9 0.9500 .
C10 H10 0.9500 .
C11 C16 1.412(4) .
C11 C12 1.416(4) .
C12 C13 1.396(4) .
C12 C17 1.511(4) .
C13 C14 1.398(5) .
C13 H13 0.9500 .
C14 C15 1.382(5) .
C14 C18 1.511(5) .
C15 C16 1.385(4) .
C15 H15 0.9500 .
C16 C19 1.527(4) .
C17 H17A 0.9799 .
C17 H17B 0.9800 .
C17 H17C 0.9801 .
C17 H17D 0.9800 .
C17 H17E 0.9800 .
C17 H17F 0.9800 .
C18 H18A 0.9800 .
C18 H18B 0.9800 .
C18 H18C 0.9800 .
C18 H18D 0.9800 .
C18 H18E 0.9800 .
C18 H18F 0.9802 .
C19 H19A 0.9800 .
C19 H19B 0.9801 .
C19 H19C 0.9798 .
C19 H19D 0.9800 .
C19 H19E 0.9797 .
C19 H19F 0.9800 .
C21 C26 1.414(4) .
C21 C22 1.421(4) .
C22 C23 1.388(4) .
C22 C27 1.508(4) .
C23 C24 1.377(4) .
C23 H23 0.9500 .
C24 C25 1.386(4) .
C24 C28 1.506(4) .
C25 C26 1.387(4) .
C25 H25 0.9500 .
C26 C30 1.517(4) .
C27 H27A 0.9799 .
C27 H27B 0.9800 .
C27 H27C 0.9800 .
C27 H27D 0.9800 .
C27 H27E 0.9799 .
C27 H27F 0.9800 .
C28 H28A 0.9800 .
C28 H28B 0.9800 .
C28 H28C 0.9800 .
C28 H28D 0.9801 .
C28 H28E 0.9801 .
C28 H28F 0.9800 .
C30 H30A 0.9800 .
C30 H30B 0.9800 .
C30 H30C 0.9800 .
C30 H30D 0.9799 .
C30 H30E 0.9800 .
C30 H30F 0.9800 .
K1 O1S 2.722(2) .
K1 O105 2.7236(17) .
K1 O104 2.7499(19) .
K1 O103 2.7509(17) .
K1 O102 2.7612(17) .
K1 O101 2.7943(19) .
K1 O106 2.8167(18) .
K1 C119 3.369(3) 3_777
K1 C118 3.470(3) 3_777
K1 C104 3.477(3) .
K1 C110 3.497(3) .
K1 C120 3.501(3) 3_777
O101 C101 1.378(3) .
O101 C112 1.430(3) .
O102 C102 1.371(3) .
O102 C103 1.438(3) .
O103 C104 1.422(3) .
O103 C105 1.424(3) .
O104 C107 1.374(3) .
O104 C106 1.445(3) .
O105 C108 1.383(3) .
O105 C109 1.431(3) .
O106 C111 1.426(3) .
O106 C110 1.426(3) .
C101 C117 1.370(4) .
C101 C102 1.404(4) .
C102 C120 1.377(4) .
C103 C104 1.480(4) .
C103 H10A 0.9900 .
C103 H10B 0.9900 .
C104 H10C 0.9900 .
C104 H10D 0.9900 .
C105 C106 1.486(4) .
C105 H10E 0.9900 .
C105 H10F 0.9900 .
C106 H10G 0.9900 .
C106 H10H 0.9900 .
C107 C113 1.373(4) .
C107 C108 1.409(4) .
C108 C116 1.378(4) .
C109 C110 1.488(4) .
C109 H10I 0.9900 .
C109 H10J 0.9900 .
C110 H11A 0.9900 .
C110 H11B 0.9900 .
C111 C112 1.486(4) .
C111 H11C 0.9900 .
C111 H11D 0.9900 .
C112 H11E 0.9900 .
C112 H11F 0.9900 .
C113 C114 1.395(4) .
C113 H113 0.9500 .
C114 C115 1.370(4) .
C114 H114 0.9500 .
C115 C116 1.390(4) .
C115 H115 0.9500 .
C116 H116 0.9500 .
C117 C118 1.390(4) .
C117 H117 0.9500 .
C118 C119 1.374(4) .
C118 K1 3.470(3) 3_777
C118 H118 0.9500 .
C119 C120 1.379(4) .
C119 K1 3.369(3) 3_777
C119 H119 0.9500 .
C120 K1 3.501(3) 3_777
C120 H120 0.9500 .
O1S C1S 1.439(4) .
O1S C4S 1.435(4) .
C1S C2S 1.498(4) .
C1S H1S1 0.9900 .
C1S H1S2 0.9900 .
C2S C3S 1.509(4) .
C2S H2S1 0.9900 .
C2S H2S2 0.9900 .
C3S C4S 1.495(4) .
C3S H3S1 0.9900 .
C3S H3S2 0.9900 .
C4S H4S1 0.9900 .
C4S H4S2 0.9900 .
O1R C1R 1.323(8) .
O1R C4R 1.502(8) .
C1R C2R 1.428(8) .
C1R H1R1 0.9900 .
C1R H1R2 0.9900 .
C2R C3R 1.475(9) .
C2R H2R1 0.9900 .
C2R H2R2 0.9900 .
C3R C4R 1.467(8) .
C3R H3R1 0.9900 .
C3R H3R2 0.9900 .
C4R H4R1 0.9900 .
C4R H4R2 0.9900 .
O1T C1T 1.331(10) .
O1T C4T 1.377(12) .
C1T C2T 1.423(12) .
C1T H1T1 0.9900 .
C1T H1T2 0.9900 .
C2T C3T 1.426(10) .
C2T H2T1 0.9900 .
C2T H2T2 0.9900 .
C3T C4T 1.482(15) .
C3T H3T1 0.9900 .
C3T H3T2 0.9900 .
C4T H4T1 0.9900 .
C4T H4T2 0.9900 .
C1U C2U 1.465(17) .
C1U H1U1 0.9900 .
C1U H1U2 0.9900 .
C2U C3U 1.496(14) .
C2U H2U1 0.9900 .
C2U H2U2 0.9900 .
C3U C4U 1.28(2) .
C3U H3U1 0.9900 .
C3U H3U2 0.9900 .
C4U H4U1 0.9900 .
C4U H4U2 0.9900 .

loop_
_geom_torsion_atom_site_label_1
_geom_torsion_atom_site_label_2
_geom_torsion_atom_site_label_3
_geom_torsion_atom_site_label_4
_geom_torsion
_geom_torsion_site_symmetry_1
_geom_torsion_site_symmetry_4
N2 Cr1 N1 C1 179.0(2) . .
C11 Cr1 N1 C1 15.6(2) . .
C21 Cr1 N1 C1 -112.1(3) . .
N2 Cr1 N1 C5 -8.37(17) . .
C11 Cr1 N1 C5 -171.84(18) . .
C21 Cr1 N1 C5 60.4(4) . .
N1 Cr1 N2 C10 -168.5(2) . .
C11 Cr1 N2 C10 -108.9(3) . .
C21 Cr1 N2 C10 29.1(2) . .
N1 Cr1 N2 C6 4.66(17) . .
C11 Cr1 N2 C6 64.2(4) . .
C21 Cr1 N2 C6 -157.74(18) . .
C5 N1 C1 C2 -2.3(4) . .
Cr1 N1 C1 C2 170.2(2) . .
N1 C1 C2 C3 -0.9(4) . .
C1 C2 C3 C4 2.7(4) . .
C2 C3 C4 C5 -1.2(4) . .
C1 N1 C5 C4 3.8(3) . .
Cr1 N1 C5 C4 -169.51(18) . .
C1 N1 C5 C6 -175.8(2) . .
Cr1 N1 C5 C6 10.9(3) . .
C3 C4 C5 N1 -2.1(4) . .
C3 C4 C5 C6 177.4(3) . .
C10 N2 C6 C5 173.5(2) . .
Cr1 N2 C6 C5 -0.3(3) . .
C10 N2 C6 C7 -2.9(4) . .
Cr1 N2 C6 C7 -176.64(19) . .
N1 C5 C6 N2 -6.8(3) . .
C4 C5 C6 N2 173.7(2) . .
N1 C5 C6 C7 169.3(2) . .
C4 C5 C6 C7 -10.2(4) . .
N2 C6 C7 C8 4.5(4) . .
C5 C6 C7 C8 -171.4(3) . .
C6 C7 C8 C9 -2.3(5) . .
C7 C8 C9 C10 -1.3(5) . .
C6 N2 C10 C9 -0.8(4) . .
Cr1 N2 C10 C9 172.3(2) . .
C8 C9 C10 N2 2.9(5) . .
N1 Cr1 C11 C16 86.7(2) . .
N2 Cr1 C11 C16 29.4(4) . .
C21 Cr1 C11 C16 -108.3(2) . .
N1 Cr1 C11 C12 -89.5(2) . .
N2 Cr1 C11 C12 -146.8(3) . .
C21 Cr1 C11 C12 75.6(2) . .
C16 C11 C12 C13 2.6(4) . .
Cr1 C11 C12 C13 178.9(2) . .
C16 C11 C12 C17 -176.1(3) . .
Cr1 C11 C12 C17 0.3(4) . .
C11 C12 C13 C14 -1.1(5) . .
C17 C12 C13 C14 177.6(3) . .
C12 C13 C14 C15 -0.3(5) . .
C12 C13 C14 C18 -178.7(3) . .
C13 C14 C15 C16 0.1(5) . .
C18 C14 C15 C16 178.4(3) . .
C14 C15 C16 C11 1.6(5) . .
C14 C15 C16 C19 -177.1(3) . .
C12 C11 C16 C15 -2.8(4) . .
Cr1 C11 C16 C15 -179.4(2) . .
C12 C11 C16 C19 175.9(3) . .
Cr1 C11 C16 C19 -0.7(4) . .
N1 Cr1 C21 C26 -166.8(2) . .
N2 Cr1 C21 C26 -100.9(2) . .
C11 Cr1 C21 C26 66.2(2) . .
N1 Cr1 C21 C22 14.2(4) . .
N2 Cr1 C21 C22 80.1(2) . .
C11 Cr1 C21 C22 -112.8(2) . .
C26 C21 C22 C23 -1.1(4) . .
Cr1 C21 C22 C23 178.0(2) . .
C26 C21 C22 C27 177.5(2) . .
Cr1 C21 C22 C27 -3.4(3) . .
C21 C22 C23 C24 0.4(4) . .
C27 C22 C23 C24 -178.2(3) . .
C22 C23 C24 C25 0.4(4) . .
C22 C23 C24 C28 -178.6(3) . .
C23 C24 C25 C26 -0.4(4) . .
C28 C24 C25 C26 178.6(3) . .
C24 C25 C26 C21 -0.4(4) . .
C24 C25 C26 C30 179.4(3) . .
C22 C21 C26 C25 1.0(4) . .
Cr1 C21 C26 C25 -178.0(2) . .
C22 C21 C26 C30 -178.8(3) . .
Cr1 C21 C26 C30 2.2(4) . .
O1S K1 O101 C101 112.58(18) . .
O105 K1 O101 C101 -173.03(17) . .
O103 K1 O101 C101 30.2(2) . .
O102 K1 O101 C101 26.14(17) . .
O106 K1 O101 C101 -167.6(2) . .
C119 K1 O101 C101 -88.01(19) 3_777 .
C118 K1 O101 C101 -64.8(2) 3_777 .
C104 K1 O101 C101 39.65(19) . .
C110 K1 O101 C101 179.47(19) . .
C120 K1 O101 C101 -86.14(18) 3_777 .
O1S K1 O101 C112 -88.2(2) . .
O105 K1 O101 C112 -13.8(2) . .
O103 K1 O101 C112 -170.59(18) . .
O102 K1 O101 C112 -174.6(2) . .
O106 K1 O101 C112 -8.35(18) . .
C119 K1 O101 C112 71.2(2) 3_777 .
C118 K1 O101 C112 94.5(2) 3_777 .
C104 K1 O101 C112 -161.10(19) . .
C110 K1 O101 C112 -21.28(19) . .
C120 K1 O101 C112 73.1(2) 3_777 .
O1S K1 O102 C102 -115.72(19) . .
O105 K1 O102 C102 -111.4(2) . .
O104 K1 O102 C102 165.14(17) . .
O103 K1 O102 C102 157.5(2) . .
O101 K1 O102 C102 -26.58(17) . .
O106 K1 O102 C102 -39.60(19) . .
C119 K1 O102 C102 72.7(2) 3_777 .
C118 K1 O102 C102 94.53(18) 3_777 .
C104 K1 O102 C102 173.4(2) . .
C110 K1 O102 C102 -60.9(2) . .
C120 K1 O102 C102 51.86(19) 3_777 .
O1S K1 O102 C103 89.97(18) . .
O105 K1 O102 C103 94.3(3) . .
O104 K1 O102 C103 10.8(2) . .
O103 K1 O102 C103 3.18(17) . .
O101 K1 O102 C103 179.1(2) . .
O106 K1 O102 C103 166.10(17) . .
C119 K1 O102 C103 -81.64(19) 3_777 .
C118 K1 O102 C103 -59.77(19) 3_777 .
C104 K1 O102 C103 19.15(17) . .
C110 K1 O102 C103 144.80(17) . .
C120 K1 O102 C103 -102.44(18) 3_777 .
O1S K1 O103 C104 -58.41(16) . .
O105 K1 O103 C104 -132.80(15) . .
O104 K1 O103 C104 -143.97(17) . .
O102 K1 O103 C104 28.77(15) . .
O101 K1 O103 C104 25.01(17) . .
O106 K1 O103 C104 -50.4(3) . .
C119 K1 O103 C104 150.40(16) 3_777 .
C118 K1 O103 C104 150.14(16) 3_777 .
C110 K1 O103 C104 -89.22(18) . .
C120 K1 O103 C104 129.41(16) 3_777 .
O1S K1 O103 C105 64.13(17) . .
O105 K1 O103 C105 -10.26(18) . .
O104 K1 O103 C105 -21.43(16) . .
O102 K1 O103 C105 151.31(18) . .
O101 K1 O103 C105 147.55(16) . .
O106 K1 O103 C105 72.1(3) . .
C119 K1 O103 C105 -87.06(17) 3_777 .
C118 K1 O103 C105 -87.33(17) 3_777 .
C104 K1 O103 C105 122.5(2) . .
C110 K1 O103 C105 33.3(2) . .
C120 K1 O103 C105 -108.05(17) 3_777 .
O1S K1 O104 C107 114.58(17) . .
O105 K1 O104 C107 34.06(16) . .
O103 K1 O104 C107 -157.87(18) . .
O102 K1 O104 C107 -165.52(16) . .
O106 K1 O104 C107 40.09(18) . .
C119 K1 O104 C107 -46.02(17) 3_777 .
C118 K1 O104 C107 -67.71(17) 3_777 .
C104 K1 O104 C107 -171.22(18) . .
C110 K1 O104 C107 49.04(18) . .
C120 K1 O104 C107 -46.54(17) 3_777 .
O1S K1 O104 C106 -99.35(18) . .
O105 K1 O104 C106 -179.87(19) . .
O103 K1 O104 C106 -11.80(17) . .
O102 K1 O104 C106 -19.45(19) . .
O106 K1 O104 C106 -173.84(17) . .
C119 K1 O104 C106 100.05(18) 3_777 .
C118 K1 O104 C106 78.36(18) 3_777 .
C104 K1 O104 C106 -25.15(18) . .
C110 K1 O104 C106 -164.89(18) . .
C120 K1 O104 C106 99.53(18) 3_777 .
O1S K1 O105 C108 -124.01(17) . .
O104 K1 O105 C108 -34.09(16) . .
O103 K1 O105 C108 -45.92(18) . .
O102 K1 O105 C108 -128.4(2) . .
O101 K1 O105 C108 157.29(16) . .
O106 K1 O105 C108 151.95(18) . .
C119 K1 O105 C108 48.04(17) 3_777 .
C118 K1 O105 C108 27.28(17) 3_777 .
C104 K1 O105 C108 -68.07(19) . .
C110 K1 O105 C108 168.2(2) . .
C120 K1 O105 C108 67.40(17) 3_777 .
O1S K1 O105 C109 87.86(18) . .
O104 K1 O105 C109 177.8(2) . .
O103 K1 O105 C109 165.95(17) . .
O102 K1 O105 C109 83.5(3) . .
O101 K1 O105 C109 9.2(2) . .
O106 K1 O105 C109 3.83(17) . .
C119 K1 O105 C109 -100.09(18) 3_777 .
C118 K1 O105 C109 -120.85(18) 3_777 .
C104 K1 O105 C109 143.81(17) . .
C110 K1 O105 C109 20.11(17) . .
C120 K1 O105 C109 -80.73(18) 3_777 .
O1S K1 O106 C111 67.09(18) . .
O105 K1 O106 C111 149.75(19) . .
O104 K1 O106 C111 144.05(17) . .
O103 K1 O106 C111 59.0(3) . .
O102 K1 O106 C111 -12.61(19) . .
O101 K1 O106 C111 -25.00(17) . .
C119 K1 O106 C111 -141.48(18) 3_777 .
C118 K1 O106 C111 -143.64(17) 3_777 .
C104 K1 O106 C111 27.6(2) . .
C110 K1 O106 C111 120.8(3) . .
C120 K1 O106 C111 -120.84(18) 3_777 .
O1S K1 O106 C110 -53.69(16) . .
O105 K1 O106 C110 28.97(15) . .
O104 K1 O106 C110 23.26(18) . .
O103 K1 O106 C110 -61.8(3) . .
O102 K1 O106 C110 -133.39(16) . .
O101 K1 O106 C110 -145.78(18) . .
C119 K1 O106 C110 97.74(17) 3_777 .
C118 K1 O106 C110 95.57(17) 3_777 .
C104 K1 O106 C110 -93.19(18) . .
C120 K1 O106 C110 118.37(16) 3_777 .
C112 O101 C101 C117 -3.6(4) . .
K1 O101 C101 C117 155.8(2) . .
C112 O101 C101 C102 175.3(2) . .
K1 O101 C101 C102 -25.4(3) . .
C103 O102 C102 C120 -1.4(4) . .
K1 O102 C102 C120 -155.7(2) . .
C103 O102 C102 C101 -179.5(2) . .
K1 O102 C102 C101 26.2(3) . .
C117 C101 C102 O102 178.8(2) . .
O101 C101 C102 O102 -0.1(3) . .
C117 C101 C102 C120 0.6(4) . .
O101 C101 C102 C120 -178.3(2) . .
C102 O102 C103 C104 170.8(2) . .
K1 O102 C103 C104 -33.4(3) . .
C105 O103 C104 C103 175.7(2) . .
K1 O103 C104 C103 -61.1(2) . .
C105 O103 C104 K1 -123.1(2) . .
O102 C103 C104 O103 64.5(3) . .
O102 C103 C104 K1 23.21(19) . .
O1S K1 C104 O103 117.75(16) . .
O105 K1 C104 O103 59.83(18) . .
O104 K1 C104 O103 31.69(15) . .
O102 K1 C104 O103 -141.3(2) . .
O101 K1 C104 O103 -157.77(15) . .
O106 K1 C104 O103 158.46(14) . .
C119 K1 C104 O103 -34.21(18) 3_777 .
C118 K1 C104 O103 -29.42(16) 3_777 .
C110 K1 C104 O103 120.98(16) . .
C120 K1 C104 O103 -61.12(17) 3_777 .
O1S K1 C104 C103 -117.66(17) . .
O105 K1 C104 C103 -175.58(15) . .
O104 K1 C104 C103 156.28(17) . .
O103 K1 C104 C103 124.6(3) . .
O102 K1 C104 C103 -16.69(15) . .
O101 K1 C104 C103 -33.18(17) . .
O106 K1 C104 C103 -76.9(2) . .
C119 K1 C104 C103 90.39(17) 3_777 .
C118 K1 C104 C103 95.17(17) 3_777 .
C110 K1 C104 C103 -114.43(17) . .
C120 K1 C104 C103 63.47(18) 3_777 .
C104 O103 C105 C106 175.1(2) . .
K1 O103 C105 C106 53.8(3) . .
C104 O103 C105 K1 121.3(2) . .
O1S K1 C105 O103 -112.41(17) . .
O105 K1 C105 O103 170.85(16) . .
O104 K1 C105 O103 151.1(2) . .
O102 K1 C105 O103 -25.34(16) . .
O101 K1 C105 O103 -42.3(2) . .
O106 K1 C105 O103 -149.32(15) . .
C119 K1 C105 O103 96.85(17) 3_777 .
C118 K1 C105 O103 87.86(17) 3_777 .
C104 K1 C105 O103 -31.27(15) . .
C110 K1 C105 O103 -157.74(15) . .
C120 K1 C105 O103 81.99(17) 3_777 .
O1S K1 C105 C106 117.16(17) . .
O105 K1 C105 C106 40.42(17) . .
O104 K1 C105 C106 20.72(14) . .
O103 K1 C105 C106 -130.4(3) . .
O102 K1 C105 C106 -155.76(17) . .
O101 K1 C105 C106 -172.68(15) . .
O106 K1 C105 C106 80.3(2) . .
C119 K1 C105 C106 -33.58(17) 3_777 .
C118 K1 C105 C106 -42.57(16) 3_777 .
C104 K1 C105 C106 -161.7(2) . .
C110 K1 C105 C106 71.84(19) . .
C120 K1 C105 C106 -48.43(18) 3_777 .
C107 O104 C106 C105 -172.0(2) . .
K1 O104 C106 C105 41.8(3) . .
O103 C105 C106 O104 -64.2(3) . .
K1 C105 C106 O104 -28.11(18) . .
C106 O104 C107 C113 0.5(4) . .
K1 O104 C107 C113 146.2(2) . .
C106 O104 C107 C108 -178.3(2) . .
K1 O104 C107 C108 -32.6(3) . .
C109 O105 C108 C116 1.3(4) . .
K1 O105 C108 C116 -147.0(2) . .
C109 O105 C108 C107 -178.1(2) . .
K1 O105 C108 C107 33.6(3) . .
C113 C107 C108 C116 1.3(4) . .
O104 C107 C108 C116 -179.8(2) . .
C113 C107 C108 O105 -179.2(2) . .
O104 C107 C108 O105 -0.3(3) . .
C108 O105 C109 C110 176.5(2) . .
K1 O105 C109 C110 -35.2(3) . .
C111 O106 C110 C109 177.4(2) . .
K1 O106 C110 C109 -61.3(2) . .
C111 O106 C110 K1 -121.3(2) . .
O105 C109 C110 O106 66.8(3) . .
O105 C109 C110 K1 23.67(18) . .
O1S K1 C110 O106 120.36(17) . .
O105 K1 C110 O106 -140.9(2) . .
O104 K1 C110 O106 -159.44(16) . .
O103 K1 C110 O106 154.11(14) . .
O102 K1 C110 O106 57.86(18) . .
O101 K1 C110 O106 29.67(15) . .
C119 K1 C110 O106 -84.39(16) 3_777 .
C118 K1 C110 O106 -96.26(16) 3_777 .
C104 K1 C110 O106 116.99(16) . .
C120 K1 C110 O106 -61.29(16) 3_777 .
O1S K1 C110 C109 -116.00(18) . .
O105 K1 C110 C109 -17.22(14) . .
O104 K1 C110 C109 -35.80(17) . .
O103 K1 C110 C109 -82.2(2) . .
O102 K1 C110 C109 -178.50(15) . .
O101 K1 C110 C109 153.31(17) . .
O106 K1 C110 C109 123.6(3) . .
C119 K1 C110 C109 39.26(17) 3_777 .
C118 K1 C110 C109 27.38(19) 3_777 .
C104 K1 C110 C109 -119.37(17) . .
C120 K1 C110 C109 62.35(17) 3_777 .
C110 O106 C111 C112 175.2(2) . .
K1 O106 C111 C112 57.0(3) . .
C101 O101 C112 C111 -161.1(2) . .
K1 O101 C112 C111 38.9(3) . .
O106 C111 C112 O101 -63.9(3) . .
O104 C107 C113 C114 179.6(3) . .
C108 C107 C113 C114 -1.7(4) . .
C107 C113 C114 C115 0.6(5) . .
C113 C114 C115 C116 0.8(5) . .
O105 C108 C116 C115 -179.4(3) . .
C107 C108 C116 C115 0.1(4) . .
C114 C115 C116 C108 -1.1(5) . .
O101 C101 C117 C118 176.8(3) . .
C102 C101 C117 C118 -2.0(4) . .
C101 C117 C118 C119 1.8(5) . .
C101 C117 C118 K1 72.4(3) . 3_777
C117 C118 C119 C120 -0.1(5) . .
K1 C118 C119 C120 -78.4(3) 3_777 .
C117 C118 C119 K1 78.3(3) . 3_777
O102 C102 C120 C119 -177.0(3) . .
C101 C102 C120 C119 1.0(4) . .
O102 C102 C120 K1 113.1(2) . 3_777
C101 C102 C120 K1 -68.9(2) . 3_777
C118 C119 C120 C102 -1.2(4) . .
K1 C119 C120 C102 -79.0(3) 3_777 .
C118 C119 C120 K1 77.7(3) . 3_777
O105 K1 O1S C1S 35.0(2) . .
O104 K1 O1S C1S -22.0(2) . .
O103 K1 O1S C1S -84.2(2) . .
O102 K1 O1S C1S -146.3(2) . .
O101 K1 O1S C1S 158.1(2) . .
O106 K1 O1S C1S 98.0(2) . .
C119 K1 O1S C1S 19.1(3) 3_777 .
C118 K1 O1S C1S -25.7(3) 3_777 .
C104 K1 O1S C1S -104.3(2) . .
C110 K1 O1S C1S 77.9(2) . .
C120 K1 O1S C1S 72.8(3) 3_777 .
O105 K1 O1S C4S -152.9(2) . .
O104 K1 O1S C4S 150.1(2) . .
O103 K1 O1S C4S 87.9(2) . .
O102 K1 O1S C4S 25.9(2) . .
O101 K1 O1S C4S -29.8(2) . .
O106 K1 O1S C4S -89.9(2) . .
C119 K1 O1S C4S -168.7(2) 3_777 .
C118 K1 O1S C4S 146.4(2) 3_777 .
C104 K1 O1S C4S 67.8(2) . .
C110 K1 O1S C4S -110.0(2) . .
C120 K1 O1S C4S -115.1(3) 3_777 .
C4S O1S C1S C2S 4.9(3) . .
K1 O1S C1S C2S 178.14(18) . .
O1S C1S C2S C3S -26.0(3) . .
C1S C2S C3S C4S 36.1(3) . .
C1S O1S C4S C3S 18.6(3) . .
K1 O1S C4S C3S -154.56(18) . .
C2S C3S C4S O1S -34.0(3) . .
C4R O1R C1R C2R -22.7(11) . .
O1R C1R C2R C3R 11.3(11) . .
C1R C2R C3R C4R 5.1(10) . .
C2R C3R C4R O1R -17.3(9) . .
C1R O1R C4R C3R 25.1(10) . .
C4T O1T C1T C2T 8(2) . .
O1T C1T C2T C3T -30.6(19) . .
C1T C2T C3T C4T 36.2(16) . .
C1T O1T C4T C3T 16(2) . .
C2T C3T C4T O1T -29.9(17) . .
C1U C2U C3U C4U 55(3) . .
